data_7034849
loop_
_publ_author_name
'Massai, Lara'
'Fern\'andez-Gallardo, Jacob'
'Guerri, Annalisa'
'Arcangeli, Annarosa'
'Pillozzi, Serena'
'Contel, Mar\'ia'
'Messori, Luigi'

_publ_section_title
;
 Design, synthesis and characterisation of new chimeric
 ruthenium(ii)-gold(i) complexes as improved cytotoxic agents.
;
_journal_issue 24
_journal_name_full 'Dalton transactions (Cambridge, England : 2003)'
_journal_page_first 11067
_journal_page_last 11076
_journal_paper_doi 10.1039/c5dt01614b
_journal_volume 44
_journal_year 2015
_chemical_formula_sum 'C35.5 H37 Au Cl4 P2 Ru'
_chemical_formula_weight 965.43
_chemical_name_systematic
;
 ?
;
_space_group_crystal_system monoclinic
_space_group_IT_number 14
_space_group_name_Hall '-P 2yn'
_space_group_name_H-M_alt 'P 1 21/n 1'
_symmetry_space_group_name_Hall '-P 2yn'
_symmetry_space_group_name_H-M 'P 1 21/n 1'
_atom_sites_solution_hydrogens geom
_atom_sites_solution_primary direct
_atom_sites_solution_secondary difmap
_audit_creation_method SHELXL-2012
_audit_update_record
;
2015-02-12 deposited with the CCDC.
2015-05-05 downloaded from the CCDC.
;
_cell_angle_alpha 90
_cell_angle_beta 113.398(4)
_cell_angle_gamma 90
_cell_formula_units_Z 4
_cell_length_a 11.8959(4)
_cell_length_b 26.8401(6)
_cell_length_c 13.1736(5)
_cell_measurement_temperature 293(2)
_cell_volume 3860.3(2)
_computing_cell_refinement
;
CrysAlisPro, Agilent Technologies,
Version 1.171.36.28 (release 01-02-2013 CrysAlis171 .NET)
(compiled Feb  1 2013,16:14:44)
;
_computing_data_collection
;
CrysAlisPro, Agilent Technologies,
Version 1.171.36.28 (release 01-02-2013 CrysAlis171 .NET)
(compiled Feb  1 2013,16:14:44)
;
_computing_data_reduction
;
CrysAlisPro, Agilent Technologies,
Version 1.171.36.28 (release 01-02-2013 CrysAlis171 .NET)
(compiled Feb  1 2013,16:14:44)
;
_computing_structure_refinement 'SHELXL-2012 (Sheldrick, 2012)'
_computing_structure_solution 'Sir97 (Altomare, 1999)'
_diffrn_ambient_temperature 293(2)
_diffrn_detector_area_resol_mean 16.4547
_diffrn_measured_fraction_theta_full 1.000
_diffrn_measured_fraction_theta_max 0.897
_diffrn_measurement_device_type 'Xcalibur, Sapphire3'
_diffrn_measurement_method '\w scans'
_diffrn_radiation_type MoK\a
_diffrn_radiation_wavelength 0.71069
_diffrn_reflns_av_R_equivalents 0.0890
_diffrn_reflns_av_unetI/netI 0.0801
_diffrn_reflns_Laue_measured_fraction_full 1.000
_diffrn_reflns_Laue_measured_fraction_max 0.897
_diffrn_reflns_limit_h_max 16
_diffrn_reflns_limit_h_min -15
_diffrn_reflns_limit_k_max 35
_diffrn_reflns_limit_k_min -36
_diffrn_reflns_limit_l_max 18
_diffrn_reflns_limit_l_min -17
_diffrn_reflns_number 58881
_diffrn_reflns_point_group_measured_fraction_full 1.000
_diffrn_reflns_point_group_measured_fraction_max 0.897
_diffrn_reflns_theta_full 25.000
_diffrn_reflns_theta_max 29.469
_diffrn_reflns_theta_min 1.847
_diffrn_source 'Enhance (Mo) X-ray Source'
_exptl_absorpt_coefficient_mu 4.570
_exptl_absorpt_correction_type multi-scan
_exptl_absorpt_process_details
;
CrysAlisPro, Agilent Technologies,
Version 1.171.36.28 (release 01-02-2013 CrysAlis171 .NET)
(compiled Feb  1 2013,16:14:44)
Empirical absorption correction using spherical harmonics,
 implemented in SCALE3 ABSPACK scaling algorithm.
;
_exptl_crystal_colour orange
_exptl_crystal_density_diffrn 1.661
_exptl_crystal_description prism
_exptl_crystal_F_000 1884
_exptl_crystal_recrystallization_method 'Re-crystallisation from solvent: dichlorometane'
_exptl_crystal_size_max 0.1
_exptl_crystal_size_mid 0.07
_exptl_crystal_size_min 0.04
_exptl_transmission_factor_max 0.7778
_exptl_transmission_factor_min 0.4564
_refine_diff_density_max 1.821
_refine_diff_density_min -0.668
_refine_diff_density_rms 0.172
_refine_ls_extinction_method none
_refine_ls_goodness_of_fit_ref 1.031
_refine_ls_hydrogen_treatment constr
_refine_ls_matrix_type full
_refine_ls_number_parameters 319
_refine_ls_number_reflns 9623
_refine_ls_number_restraints 8
_refine_ls_restrained_S_all 1.033
_refine_ls_R_factor_all 0.1257
_refine_ls_R_factor_gt 0.0616
_refine_ls_shift/su_max 0.001
_refine_ls_shift/su_mean 0.000
_refine_ls_structure_factor_coef Fsqd
_refine_ls_weighting_details
;
 w=1/[\s^2^(Fo^2^)+(0.0909P)^2^+4.4285P]
 where P=(Fo^2^+2Fc^2^)/3
;
_refine_ls_weighting_scheme calc
_refine_ls_wR_factor_gt 0.1567
_refine_ls_wR_factor_ref 0.1931
_reflns_Friedel_coverage 0.000
_reflns_number_gt 5510
_reflns_number_total 9623
_reflns_threshold_expression 'I > 2\s(I)'
_cod_data_source_file c5dt01614b2.cif
_cod_data_source_block shelx
_cod_depositor_comments 'Adding full bibliography for 7034849.cif.'
_cod_original_formula_sum 'C35.50 H37 Au Cl4 P2 Ru'
_cod_database_code 7034849
_shelx_space_group_comment
;
The symmetry employed for this shelxl refinement is uniquely defined
by the following loop, which should always be used as a source of
symmetry information in preference to the above space-group names.
They are only intended as comments.
;
_shelx_estimated_absorpt_t_min 0.6332
_shelx_estimated_absorpt_t_max 0.7778
_shelxl_version_number 2012-9

loop_
_space_group_symop_operation_xyz
'x, y, z'
'-x+1/2, y+1/2, -z+1/2'
'-x, -y, -z'
'x-1/2, -y-1/2, z-1/2'

loop_
_atom_site_label
_atom_site_type_symbol
_atom_site_fract_x
_atom_site_fract_y
_atom_site_fract_z
_atom_site_U_iso_or_equiv
_atom_site_adp_type
_atom_site_occupancy
_atom_site_site_symmetry_order
_atom_site_calc_flag
_atom_site_refinement_flags_posn
_atom_site_refinement_flags_adp
_atom_site_refinement_flags_occupancy
Ru1 Ru 0.46517(7) 0.07462(2) 0.65897(6) 0.0558(2) Uani 1 1 d . . .
C1 C 0.35979(7) 0.10444(2) 0.49126(6) 0.075(3) Uani 1 1 d R . .
C2 C 0.33136(7) 0.13147(2) 0.56793(6) 0.072(3) Uani 1 1 d R . .
H2 H 0.3397 0.1660 0.5711 0.087 Uiso 1 1 calc R U .
C3 C 0.29052(7) 0.10696(2) 0.63986(6) 0.076(3) Uani 1 1 d R . .
H3 H 0.2715 0.1250 0.6912 0.091 Uiso 1 1 calc R U .
C4 C 0.27811(7) 0.05542(2) 0.63511(6) 0.078(3) Uani 1 1 d R . .
C5 C 0.30654(7) 0.02839(2) 0.55844(6) 0.077(4) Uani 1 1 d R . .
H5 H 0.2982 -0.0061 0.5553 0.092 Uiso 1 1 calc R U .
C6 C 0.34737(7) 0.05290(2) 0.48652(6) 0.077(3) Uani 1 1 d R . .
H6 H 0.3664 0.0348 0.4352 0.092 Uiso 1 1 calc R U .
C7 C 0.4141(13) 0.1288(5) 0.4154(11) 0.115(5) Uani 1 1 d . . .
H7A H 0.3530 0.1492 0.3616 0.172 Uiso 1 1 calc R U .
H7B H 0.4402 0.1033 0.3783 0.172 Uiso 1 1 calc R U .
H7C H 0.4830 0.1490 0.4588 0.172 Uiso 1 1 calc R U .
C8 C 0.2298(13) 0.0250(7) 0.7058(14) 0.123(6) Uani 1 1 d . . .
H8 H 0.2753 -0.0064 0.7232 0.147 Uiso 1 1 calc R U .
C9 C 0.249(2) 0.0496(8) 0.8123(18) 0.183(9) Uani 1 1 d . . .
H9A H 0.3289 0.0642 0.8433 0.275 Uiso 1 1 calc R U .
H9B H 0.2409 0.0254 0.8628 0.275 Uiso 1 1 calc R U .
H9C H 0.1881 0.0752 0.7997 0.275 Uiso 1 1 calc R U .
C10 C 0.0983(18) 0.0127(14) 0.648(2) 0.32(2) Uani 1 1 d . . .
H10A H 0.0772 -0.0132 0.6875 0.482 Uiso 1 1 calc R U .
H10B H 0.0826 0.0014 0.5743 0.482 Uiso 1 1 calc R U .
H10C H 0.0499 0.0418 0.6441 0.482 Uiso 1 1 calc R U .
Cl1 Cl 0.5441(3) 0.00971(9) 0.7940(3) 0.0773(8) Uani 1 1 d . . .
Cl2 Cl 0.6439(2) 0.06450(9) 0.6169(2) 0.0701(7) Uani 1 1 d . . .
P1 P 0.58462(17) 0.12735(7) 0.80450(16) 0.0474(5) Uani 1 1 d . . .
C11 C 0.52303(17) 0.13530(7) 0.90907(16) 0.055(2) Uani 1 1 d R . .
C12 C 0.43290(17) 0.17095(7) 0.89345(16) 0.067(3) Uani 1 1 d R . .
H12 H 0.4075 0.1914 0.8315 0.080 Uiso 1 1 calc R U .
C13 C 0.38080(17) 0.17596(7) 0.97050(16) 0.095(4) Uani 1 1 d R . .
H13 H 0.3205 0.1998 0.9601 0.114 Uiso 1 1 calc R U .
C14 C 0.41883(17) 0.14533(7) 1.06317(16) 0.117(5) Uani 1 1 d R . .
H14 H 0.3840 0.1487 1.1147 0.141 Uiso 1 1 calc R U .
C15 C 0.50896(17) 0.10968(7) 1.07878(16) 0.104(4) Uani 1 1 d R . .
H15 H 0.5344 0.0892 1.1408 0.125 Uiso 1 1 calc R U .
C16 C 0.56106(17) 0.10467(7) 1.00173(16) 0.085(3) Uani 1 1 d R . .
H16 H 0.6214 0.0808 1.0122 0.102 Uiso 1 1 calc R U .
C17 C 0.60875(17) 0.19011(7) 0.76049(16) 0.052(2) Uani 1 1 d R . .
C18 C 0.63474(17) 0.19240(7) 0.66662(16) 0.064(3) Uani 1 1 d R . .
H18 H 0.6342 0.1635 0.6276 0.077 Uiso 1 1 calc R U .
C19 C 0.66160(17) 0.23792(7) 0.63115(16) 0.072(3) Uani 1 1 d R . .
H19 H 0.6790 0.2395 0.5683 0.086 Uiso 1 1 calc R U .
C20 C 0.66246(17) 0.28115(7) 0.68953(16) 0.077(3) Uani 1 1 d R . .
H20 H 0.6804 0.3116 0.6658 0.093 Uiso 1 1 calc R U .
C21 C 0.63647(17) 0.27887(7) 0.78339(16) 0.073(3) Uani 1 1 d R . .
H21 H 0.6370 0.3078 0.8225 0.087 Uiso 1 1 calc R U .
C22 C 0.60961(17) 0.23334(7) 0.81887(16) 0.059(2) Uani 1 1 d R . .
H22 H 0.5922 0.2318 0.8817 0.070 Uiso 1 1 calc R U .
C23 C 0.7367(8) 0.1014(3) 0.8757(7) 0.053(2) Uani 1 1 d . . .
H23A H 0.7595 0.0854 0.8206 0.064 Uiso 1 1 calc R U .
H23B H 0.7310 0.0754 0.9246 0.064 Uiso 1 1 calc R U .
P2 P 0.86363(18) 0.14317(7) 0.95816(17) 0.0501(6) Uani 1 1 d . . .
C24 C 0.98675(18) 0.10230(7) 1.04458(17) 0.063(3) Uani 1 1 d R . .
C25 C 1.07474(18) 0.08366(7) 1.01001(17) 0.110(5) Uani 1 1 d R . .
H25 H 1.0730 0.0925 0.9411 0.133 Uiso 1 1 calc R U .
C26 C 1.16540(18) 0.05185(7) 1.07843(17) 0.127(6) Uani 1 1 d R . .
H26 H 1.2243 0.0394 1.0553 0.152 Uiso 1 1 calc R U .
C27 C 1.16807(18) 0.03870(7) 1.18142(17) 0.094(4) Uani 1 1 d R . .
H27 H 1.2287 0.0174 1.2272 0.113 Uiso 1 1 calc R U .
C28 C 1.08008(18) 0.05734(7) 1.21599(17) 0.121(6) Uani 1 1 d R . .
H28 H 1.0819 0.0485 1.2849 0.145 Uiso 1 1 calc R U .
C29 C 0.98942(18) 0.08915(7) 1.14757(17) 0.107(5) Uani 1 1 d R . .
H29 H 0.9305 0.1016 1.1707 0.128 Uiso 1 1 calc R U .
C30 C 0.91717(18) 0.17264(7) 0.86331(17) 0.059(2) Uani 1 1 d R . .
C31 C 0.94615(18) 0.22304(7) 0.87737(17) 0.077(3) Uani 1 1 d R . .
H31 H 0.9368 0.2407 0.9343 0.092 Uiso 1 1 calc R U .
C32 C 0.98914(18) 0.24708(7) 0.80639(17) 0.116(5) Uani 1 1 d R . .
H32 H 1.0085 0.2808 0.8158 0.139 Uiso 1 1 calc R U .
C33 C 1.00314(18) 0.22072(7) 0.72132(17) 0.136(7) Uani 1 1 d R . .
H33 H 1.0319 0.2368 0.6738 0.163 Uiso 1 1 calc R U .
C34 C 0.97416(18) 0.17032(7) 0.70725(17) 0.115(5) Uani 1 1 d R . .
H34 H 0.9835 0.1527 0.6503 0.137 Uiso 1 1 calc R U .
C35 C 0.93117(18) 0.14628(7) 0.77824(17) 0.090(4) Uani 1 1 d R . .
H35 H 0.9118 0.1126 0.7688 0.109 Uiso 1 1 calc R U .
Au1 Au 0.81137(3) 0.19720(2) 1.06025(3) 0.05388(15) Uani 1 1 d . . .
Cl3 Cl 0.7510(3) 0.25261(10) 1.1593(3) 0.0801(8) Uani 1 1 d . . .
C36 C 0.8312(17) 0.1566(11) 0.368(2) 0.146(12) Uani 0.5 1 d D U P
H36A H 0.7988 0.1522 0.2884 0.175 Uiso 0.5 1 calc R U P
H36B H 0.8307 0.1921 0.3820 0.175 Uiso 0.5 1 calc R U P
Cl4 Cl 0.7340(7) 0.1286(3) 0.4155(7) 0.112(2) Uani 0.5 1 d D . P
Cl5 Cl 0.9784(8) 0.1373(4) 0.4205(6) 0.130(3) Uani 0.5 1 d D . P

loop_
_atom_site_aniso_label
_atom_site_aniso_U_11
_atom_site_aniso_U_22
_atom_site_aniso_U_33
_atom_site_aniso_U_23
_atom_site_aniso_U_13
_atom_site_aniso_U_12
Ru1 0.0546(4) 0.0396(4) 0.0580(5) -0.0069(3) 0.0064(4) 0.0066(3)
C1 0.069(7) 0.073(7) 0.062(7) 0.015(6) 0.004(6) 0.012(6)
C2 0.070(7) 0.055(6) 0.071(7) -0.013(5) 0.006(6) 0.017(5)
C3 0.044(5) 0.075(7) 0.089(8) -0.017(6) 0.006(6) 0.015(5)
C4 0.048(6) 0.077(7) 0.101(9) -0.010(7) 0.021(6) -0.008(5)
C5 0.068(7) 0.042(5) 0.086(8) -0.018(5) -0.005(6) 0.000(5)
C6 0.077(7) 0.070(7) 0.050(6) -0.008(5) -0.010(5) 0.004(6)
C7 0.119(11) 0.085(9) 0.092(10) 0.015(8) -0.010(9) 0.012(8)
C8 0.077(9) 0.167(16) 0.121(13) -0.030(12) 0.036(9) -0.009(10)
C9 0.20(2) 0.20(2) 0.20(2) -0.028(19) 0.13(2) -0.026(18)
C10 0.133(17) 0.63(7) 0.20(3) -0.07(3) 0.061(18) -0.21(3)
Cl1 0.0738(17) 0.0493(13) 0.092(2) 0.0143(13) 0.0155(15) 0.0081(12)
Cl2 0.0758(17) 0.0678(15) 0.0614(15) -0.0113(12) 0.0214(13) 0.0155(13)
P1 0.0487(12) 0.0388(11) 0.0474(13) -0.0013(9) 0.0113(11) 0.0059(9)
C11 0.064(6) 0.047(5) 0.050(5) -0.002(4) 0.019(5) 0.000(4)
C12 0.066(6) 0.059(6) 0.081(7) -0.007(5) 0.035(6) -0.002(5)
C13 0.115(11) 0.096(9) 0.104(10) 0.002(8) 0.073(9) 0.012(8)
C14 0.161(15) 0.117(12) 0.107(11) -0.020(10) 0.088(12) -0.022(11)
C15 0.137(12) 0.103(10) 0.087(9) 0.011(8) 0.060(10) -0.008(9)
C16 0.108(10) 0.073(7) 0.082(8) 0.009(6) 0.046(8) 0.003(7)
C17 0.040(5) 0.048(5) 0.055(5) 0.000(4) 0.006(4) 0.003(4)
C18 0.066(6) 0.058(6) 0.056(6) 0.009(5) 0.012(5) 0.000(5)
C19 0.068(7) 0.075(7) 0.063(7) 0.023(6) 0.017(6) 0.007(6)
C20 0.067(7) 0.070(7) 0.086(8) 0.024(6) 0.020(6) -0.004(6)
C21 0.059(6) 0.046(5) 0.101(9) -0.016(5) 0.018(6) 0.006(5)
C22 0.050(5) 0.047(5) 0.073(7) -0.012(5) 0.018(5) -0.003(4)
C23 0.056(5) 0.050(5) 0.049(5) 0.002(4) 0.015(4) 0.014(4)
P2 0.0479(13) 0.0512(13) 0.0457(12) -0.0006(10) 0.0126(11) 0.0078(10)
C24 0.055(6) 0.058(6) 0.058(6) -0.003(5) 0.003(5) 0.005(5)
C25 0.106(10) 0.155(13) 0.074(8) 0.017(8) 0.039(8) 0.084(10)
C26 0.129(12) 0.158(14) 0.093(10) 0.028(10) 0.044(10) 0.097(11)
C27 0.077(8) 0.082(8) 0.097(10) 0.013(7) 0.007(7) 0.026(7)
C28 0.099(10) 0.179(15) 0.079(9) 0.058(10) 0.029(8) 0.049(11)
C29 0.076(8) 0.168(13) 0.088(9) 0.063(9) 0.045(7) 0.049(9)
C30 0.052(5) 0.073(6) 0.048(5) 0.008(5) 0.015(5) 0.007(5)
C31 0.070(7) 0.086(8) 0.075(8) 0.008(6) 0.030(6) -0.014(6)
C32 0.086(9) 0.166(15) 0.102(11) 0.028(10) 0.045(9) -0.016(10)
C33 0.066(8) 0.214(19) 0.127(14) 0.086(14) 0.039(9) -0.002(11)
C34 0.090(10) 0.201(17) 0.070(8) 0.021(10) 0.050(8) 0.027(11)
C35 0.089(9) 0.117(10) 0.068(8) 0.008(7) 0.034(7) 0.026(8)
Au1 0.0543(2) 0.0505(2) 0.0540(2) -0.00563(16) 0.01854(18) 0.00051(16)
Cl3 0.0904(19) 0.0690(16) 0.096(2) -0.0280(15) 0.0535(18) -0.0080(14)
C36 0.22(2) 0.119(17) 0.080(14) 0.064(13) 0.047(14) 0.025(15)
Cl4 0.103(5) 0.136(6) 0.113(6) 0.020(5) 0.057(5) 0.001(5)
Cl5 0.116(6) 0.212(9) 0.095(5) 0.004(6) 0.078(5) -0.021(6)

loop_
_atom_type_symbol
_atom_type_description
_atom_type_scat_dispersion_real
_atom_type_scat_dispersion_imag
_atom_type_scat_source
C C 0.0033 0.0016 'International Tables Vol C Tables 4.2.6.8 and 6.1.1.4'
H H 0.0000 0.0000 'International Tables Vol C Tables 4.2.6.8 and 6.1.1.4'
P P 0.1023 0.0942 'International Tables Vol C Tables 4.2.6.8 and 6.1.1.4'
Cl Cl 0.1484 0.1585 'International Tables Vol C Tables 4.2.6.8 and 6.1.1.4'
Ru Ru -1.2594 0.8363 'International Tables Vol C Tables 4.2.6.8 and 6.1.1.4'
Au Au -2.0133 8.8022 'International Tables Vol C Tables 4.2.6.8 and 6.1.1.4'

loop_
_geom_angle_atom_site_label_1
_geom_angle_atom_site_label_2
_geom_angle_atom_site_label_3
_geom_angle
C3 Ru1 C4 37.2
C3 Ru1 C2 37.2
C4 Ru1 C2 66.9
C3 Ru1 C5 66.7
C4 Ru1 C5 36.9
C2 Ru1 C5 78.5
C3 Ru1 C1 66.6
C4 Ru1 C1 78.5
C2 Ru1 C1 36.8
C5 Ru1 C1 66.0
C3 Ru1 C6 78.5
C4 Ru1 C6 66.3
C2 Ru1 C6 66.2
C5 Ru1 C6 36.6
C1 Ru1 C6 36.5
C3 Ru1 P1 95.42(5)
C4 Ru1 P1 120.72(5)
C2 Ru1 P1 95.72(5)
C5 Ru1 P1 157.40(5)
C1 Ru1 P1 121.04(5)
C6 Ru1 P1 157.34(5)
C3 Ru1 Cl1 116.79(8)
C4 Ru1 Cl1 90.66(7)
C2 Ru1 Cl1 153.96(8)
C5 Ru1 Cl1 91.50(7)
C1 Ru1 Cl1 154.57(7)
C6 Ru1 Cl1 118.03(7)
P1 Ru1 Cl1 84.30(8)
C3 Ru1 Cl2 155.06(7)
C4 Ru1 Cl2 151.70(6)
C2 Ru1 Cl2 117.89(7)
C5 Ru1 Cl2 114.83(6)
C1 Ru1 Cl2 90.74(7)
C6 Ru1 Cl2 89.49(6)
P1 Ru1 Cl2 87.29(8)
Cl1 Ru1 Cl2 88.15(10)
C2 C1 C6 120.0
C2 C1 C7 122.5(5)
C6 C1 C7 117.3(5)
C2 C1 Ru1 70.6
C6 C1 Ru1 72.1
C7 C1 Ru1 125.9(5)
C1 C2 C3 120.0
C1 C2 Ru1 72.6
C3 C2 Ru1 70.8
C4 C3 C2 120.0
C4 C3 Ru1 71.8
C2 C3 Ru1 72.0
C3 C4 C5 120.0
C3 C4 C8 124.7(7)
C5 C4 C8 115.3(7)
C3 C4 Ru1 71.0
C5 C4 Ru1 72.5
C8 C4 Ru1 130.8(6)
C4 C5 C6 120.0
C4 C5 Ru1 70.6
C6 C5 Ru1 72.3
C5 C6 C1 120.0
C5 C6 Ru1 71.1
C1 C6 Ru1 71.4
C9 C8 C10 108.6(18)
C9 C8 C4 113.0(14)
C10 C8 C4 112.7(17)
C11 P1 C23 105.9(3)
C11 P1 C17 107.0
C23 P1 C17 105.4(3)
C11 P1 Ru1 113.25(5)
C23 P1 Ru1 110.3(3)
C17 P1 Ru1 114.40(5)
C12 C11 C16 120.0
C12 C11 P1 119.3
C16 C11 P1 120.6
C11 C12 C13 120.0
C12 C13 C14 120.0
C15 C14 C13 120.0
C14 C15 C16 120.0
C15 C16 C11 120.0
C18 C17 C22 120.0
C18 C17 P1 116.0
C22 C17 P1 123.9
C19 C18 C17 120.0
C18 C19 C20 120.0
C19 C20 C21 120.0
C22 C21 C20 120.0
C21 C22 C17 120.0
P1 C23 P2 119.1(5)
C30 P2 C24 106.3
C30 P2 C23 106.9(3)
C24 P2 C23 105.6(3)
C30 P2 Au1 113.23(6)
C24 P2 Au1 111.25(5)
C23 P2 Au1 113.0(3)
C25 C24 C29 120.0
C25 C24 P2 122.4
C29 C24 P2 117.6
C24 C25 C26 120.0
C27 C26 C25 120.0
C26 C27 C28 120.0
C27 C28 C29 120.0
C28 C29 C24 120.0
C31 C30 C35 120.0
C31 C30 P2 118.3
C35 C30 P2 121.7
C32 C31 C30 120.0
C31 C32 C33 120.0
C34 C33 C32 120.0
C33 C34 C35 120.0
C34 C35 C30 120.0
P2 Au1 Cl3 177.88(10)
Cl5 C36 Cl4 117.5(12)

loop_
_geom_bond_atom_site_label_1
_geom_bond_atom_site_label_2
_geom_bond_distance
Ru1 C3 2.1720
Ru1 C4 2.1819
Ru1 C2 2.1872
Ru1 C5 2.2068
Ru1 C1 2.2121
Ru1 C6 2.2218
Ru1 P1 2.3525(19)
Ru1 Cl1 2.399(3)
Ru1 Cl2 2.417(3)
C1 C2 1.3900
C1 C6 1.3900
C1 C7 1.535(16)
C2 C3 1.3900
C3 C4 1.3900
C4 C5 1.3900
C4 C8 1.512(18)
C5 C6 1.3900
C8 C9 1.49(2)
C8 C10 1.48(2)
P1 C11 1.8114
P1 C23 1.813(8)
P1 C17 1.8406
C11 C12 1.3900
C11 C16 1.3900
C12 C13 1.3900
C13 C14 1.3900
C14 C15 1.3900
C15 C16 1.3900
C17 C18 1.3900
C17 C22 1.3901
C18 C19 1.3900
C19 C20 1.3900
C20 C21 1.3900
C21 C22 1.3900
C23 P2 1.848(9)
P2 C30 1.7958
P2 C24 1.8220
P2 Au1 2.228(2)
C24 C25 1.3899
C24 C29 1.3900
C25 C26 1.3900
C26 C27 1.3900
C27 C28 1.3900
C28 C29 1.3900
C30 C31 1.3900
C30 C35 1.3901
C31 C32 1.3900
C32 C33 1.3901
C33 C34 1.3900
C34 C35 1.3900
Au1 Cl3 2.275(3)
C36 Cl5 1.688(17)
C36 Cl4 1.694(16)
